data_1512236
loop_
_publ_author_name
'Ramirez, Thomas A.'
'Wang, Qian'
'Zhu, Yingguang'
'Zheng, Huaiji'
'Peng, Xingao'
'Cornwall, Richard G.'
'Shi, Yian'

_publ_section_title
;
 Pd(0)-Catalyzed Sequential C-N Bond Formation via Allylic and Aromatic
 C-H Amination of \a-Methylstyrenes with Diaziridinone.
;
_journal_issue 16
_journal_name_full 'Organic letters'
_journal_page_first 4210
_journal_page_last 4213
_journal_paper_doi 10.1021/ol401935c
_journal_volume 15
_journal_year 2013
_chemical_formula_moiety 'C18 H24 Pd'
_chemical_formula_sum 'C18 H24 Pd'
_chemical_formula_weight 346.77
_chemical_name_systematic
; 
 ? 
;
_space_group_IT_number 61
_symmetry_cell_setting orthorhombic
_symmetry_space_group_name_Hall '-P 2ac 2ab'
_symmetry_space_group_name_H-M 'P b c a'
_atom_sites_solution_hydrogens geom
_atom_sites_solution_primary direct
_atom_sites_solution_secondary difmap
_audit_creation_method SHELXL-97
_cell_angle_alpha 90.00
_cell_angle_beta 90.00
_cell_angle_gamma 90.00
_cell_formula_units_Z 8
_cell_length_a 10.2819(4)
_cell_length_b 14.7015(6)
_cell_length_c 19.5990(8)
_cell_measurement_reflns_used 9311
_cell_measurement_temperature 120(2)
_cell_measurement_theta_max 40.22
_cell_measurement_theta_min 2.63
_cell_volume 2962.6(2)
_computing_cell_refinement 'Bruker APEX2 (Bruker, 2009)'
_computing_data_collection 'Bruker APEX2 (Bruker, 2009)'
_computing_data_reduction 'Bruker APEX2 (Bruker, 2009)'
_computing_molecular_graphics 'SHELXTL (Sheldrick, 2008)'
_computing_publication_material 'SHELXTL (Sheldrick, 2008)'
_computing_structure_refinement 'SHELXTL (Sheldrick, 2008)'
_computing_structure_solution 'SHELXTL (Sheldrick, 2008)'
_diffrn_ambient_temperature 120(2)
_diffrn_measured_fraction_theta_full 0.999
_diffrn_measured_fraction_theta_max 0.999
_diffrn_measurement_device_type 'Bruker APEX-II CCD'
_diffrn_measurement_method '\f and \w scans'
_diffrn_radiation_monochromator graphite
_diffrn_radiation_source 'fine-focus sealed tube'
_diffrn_radiation_type MoK\a
_diffrn_radiation_wavelength 0.71073
_diffrn_reflns_av_R_equivalents 0.0311
_diffrn_reflns_av_sigmaI/netI 0.0123
_diffrn_reflns_limit_h_max 16
_diffrn_reflns_limit_h_min -16
_diffrn_reflns_limit_k_max 23
_diffrn_reflns_limit_k_min -22
_diffrn_reflns_limit_l_max 31
_diffrn_reflns_limit_l_min -31
_diffrn_reflns_number 93036
_diffrn_reflns_theta_full 34.35
_diffrn_reflns_theta_max 34.35
_diffrn_reflns_theta_min 2.08
_exptl_absorpt_coefficient_mu 1.237
_exptl_absorpt_correction_T_max 0.8800
_exptl_absorpt_correction_T_min 0.6387
_exptl_absorpt_correction_type multi-scan
_exptl_absorpt_process_details 'SCALE (Bruker, 2009)'
_exptl_crystal_colour colourless
_exptl_crystal_density_diffrn 1.555
_exptl_crystal_density_meas ?
_exptl_crystal_density_method 'not measured'
_exptl_crystal_description block
_exptl_crystal_F_000 1424
_exptl_crystal_size_max 0.40
_exptl_crystal_size_mid 0.18
_exptl_crystal_size_min 0.11
_refine_diff_density_max 0.585
_refine_diff_density_min -0.547
_refine_diff_density_rms 0.071
_refine_ls_extinction_method none
_refine_ls_goodness_of_fit_ref 1.033
_refine_ls_hydrogen_treatment constr
_refine_ls_matrix_type full
_refine_ls_number_parameters 172
_refine_ls_number_reflns 6211
_refine_ls_number_restraints 0
_refine_ls_restrained_S_all 1.033
_refine_ls_R_factor_all 0.0209
_refine_ls_R_factor_gt 0.0178
_refine_ls_shift/su_max 0.002
_refine_ls_shift/su_mean 0.000
_refine_ls_structure_factor_coef Fsqd
_refine_ls_weighting_details 'calc w=1/[\s^2^(Fo^2^)+(0.0190P)^2^+2.2175P] where P=(Fo^2^+2Fc^2^)/3'
_refine_ls_weighting_scheme calc
_refine_ls_wR_factor_gt 0.0453
_refine_ls_wR_factor_ref 0.0469
_reflns_number_gt 5653
_reflns_number_total 6211
_reflns_threshold_expression >2sigma(I)
_cod_data_source_file ol401935c_si_004.cif
_cod_data_source_block ys205
_cod_depositor_comments
;
The following automatic conversions were performed:

'_symmetry_cell_setting' value 'Orthorhombic' changed to
'orthorhombic' according to
/home/saulius/struct/CIF-dictionaries/cif_core.dic dictionary named
'cif_core.dic' version 2.4.2 from 2011-04-26.

Automatic conversion script
Id: cif_fix_values 1891 2012-01-12 08:04:46Z andrius 

The following automatic conversions were performed:

'_exptl_crystal_density_meas' value 'not measured' was changed to '?'
- the value is perceived as not measured.

Automatic conversion script
Id: cif_fix_values 3008 2015-01-20 13:52:24Z robertas 
;
_cod_original_sg_symbol_H-M 'P bca'
_cod_database_code 1512236

loop_
_symmetry_equiv_pos_as_xyz
'x, y, z'
'-x+1/2, -y, z+1/2'
'-x, y+1/2, -z+1/2'
'x+1/2, -y+1/2, -z'
'-x, -y, -z'
'x-1/2, y, -z-1/2'
'x, -y-1/2, z-1/2'
'-x-1/2, y-1/2, z'

loop_
_atom_site_label
_atom_site_type_symbol
_atom_site_fract_x
_atom_site_fract_y
_atom_site_fract_z
_atom_site_U_iso_or_equiv
_atom_site_adp_type
_atom_site_occupancy
_atom_site_symmetry_multiplicity
_atom_site_calc_flag
_atom_site_refinement_flags
Pd1 Pd 0.293742(7) 0.136199(5) 0.385709(4) 0.00989(2) Uani 1 1 d .
C1 C 0.40366(10) 0.02987(7) 0.35109(6) 0.01555(17) Uani 1 1 d .
H1A H 0.3863 -0.0246 0.3794 0.019 Uiso 1 1 calc R
H1B H 0.3788 0.0155 0.3035 0.019 Uiso 1 1 calc R
C2 C 0.54977(9) 0.05275(7) 0.35391(5) 0.01288(16) Uani 1 1 d .
C3 C 0.62941(11) -0.01281(8) 0.30983(6) 0.0202(2) Uani 1 1 d .
H3A H 0.5991 -0.0096 0.2625 0.030 Uiso 1 1 calc R
H3B H 0.6186 -0.0750 0.3269 0.030 Uiso 1 1 calc R
H3C H 0.7215 0.0042 0.3119 0.030 Uiso 1 1 calc R
C4 C 0.59908(11) 0.04567(8) 0.42786(6) 0.01918(19) Uani 1 1 d .
H4A H 0.6920 0.0603 0.4293 0.029 Uiso 1 1 calc R
H4B H 0.5855 -0.0164 0.4447 0.029 Uiso 1 1 calc R
H4C H 0.5511 0.0886 0.4567 0.029 Uiso 1 1 calc R
C5 C 0.55928(9) 0.15102(7) 0.33199(5) 0.01133(15) Uani 1 1 d .
C6 C 0.44854(9) 0.20396(7) 0.34730(5) 0.01121(15) Uani 1 1 d .
C7 C 0.45318(10) 0.29717(7) 0.33272(5) 0.01462(17) Uani 1 1 d .
H7A H 0.3800 0.3342 0.3429 0.018 Uiso 1 1 calc R
C8 C 0.56357(11) 0.33660(8) 0.30342(6) 0.01734(18) Uani 1 1 d .
H8A H 0.5655 0.4001 0.2945 0.021 Uiso 1 1 calc R
C9 C 0.67038(11) 0.28297(8) 0.28730(5) 0.01749(19) Uani 1 1 d .
H9A H 0.7449 0.3096 0.2667 0.021 Uiso 1 1 calc R
C10 C 0.66818(10) 0.19012(8) 0.30139(5) 0.01510(17) Uani 1 1 d .
H10A H 0.7411 0.1534 0.2901 0.018 Uiso 1 1 calc R
C11 C 0.15759(10) 0.05151(7) 0.45485(5) 0.01512(17) Uani 1 1 d .
H11A H 0.1938 -0.0090 0.4682 0.018 Uiso 1 1 calc R
C12 C 0.10667(10) 0.05385(8) 0.39055(5) 0.01574(18) Uani 1 1 d .
H12A H 0.1115 -0.0057 0.3660 0.019 Uiso 1 1 calc R
C13 C 0.00175(11) 0.11620(9) 0.36438(6) 0.0206(2) Uani 1 1 d .
H13A H -0.0838 0.0889 0.3752 0.025 Uiso 1 1 calc R
H13B H 0.0089 0.1196 0.3141 0.025 Uiso 1 1 calc R
C14 C 0.00475(11) 0.21373(9) 0.39317(7) 0.0226(2) Uani 1 1 d .
H14A H -0.0475 0.2536 0.3630 0.027 Uiso 1 1 calc R
H14B H -0.0370 0.2137 0.4387 0.027 Uiso 1 1 calc R
C15 C 0.14024(11) 0.25351(8) 0.39979(6) 0.01780(19) Uani 1 1 d .
H15A H 0.1562 0.3082 0.3706 0.021 Uiso 1 1 calc R
C16 C 0.21656(11) 0.24893(8) 0.45661(6) 0.01726(19) Uani 1 1 d .
H16A H 0.2771 0.3016 0.4621 0.021 Uiso 1 1 calc R
C17 C 0.18808(12) 0.19891(8) 0.52218(6) 0.0209(2) Uani 1 1 d .
H17A H 0.1374 0.2397 0.5523 0.025 Uiso 1 1 calc R
H17B H 0.2716 0.1860 0.5453 0.025 Uiso 1 1 calc R
C18 C 0.11306(11) 0.10899(8) 0.51443(6) 0.01927(19) Uani 1 1 d .
H18A H 0.1229 0.0732 0.5569 0.023 Uiso 1 1 calc R
H18B H 0.0195 0.1228 0.5087 0.023 Uiso 1 1 calc R

loop_
_atom_site_aniso_label
_atom_site_aniso_U_11
_atom_site_aniso_U_22
_atom_site_aniso_U_33
_atom_site_aniso_U_23
_atom_site_aniso_U_13
_atom_site_aniso_U_12
Pd1 0.00784(3) 0.00992(3) 0.01191(4) -0.00030(2) 0.00070(2) -0.00023(2)
C1 0.0122(4) 0.0120(4) 0.0224(5) -0.0031(3) 0.0016(3) 0.0004(3)
C2 0.0109(4) 0.0137(4) 0.0141(4) -0.0011(3) 0.0010(3) 0.0023(3)
C3 0.0167(4) 0.0192(5) 0.0246(5) -0.0041(4) 0.0033(4) 0.0048(4)
C4 0.0190(5) 0.0221(5) 0.0164(4) 0.0049(4) -0.0019(4) 0.0026(4)
C5 0.0097(3) 0.0149(4) 0.0095(4) -0.0007(3) -0.0010(3) -0.0005(3)
C6 0.0098(3) 0.0123(4) 0.0116(4) 0.0005(3) -0.0005(3) -0.0011(3)
C7 0.0133(4) 0.0131(4) 0.0175(4) 0.0021(3) -0.0013(3) -0.0009(3)
C8 0.0175(4) 0.0169(4) 0.0176(4) 0.0051(4) -0.0020(4) -0.0049(4)
C9 0.0145(4) 0.0242(5) 0.0138(4) 0.0021(4) 0.0009(3) -0.0068(4)
C10 0.0109(4) 0.0219(5) 0.0126(4) -0.0013(3) 0.0011(3) -0.0019(3)
C11 0.0138(4) 0.0151(4) 0.0164(4) 0.0026(3) 0.0009(3) -0.0032(3)
C12 0.0123(4) 0.0171(4) 0.0179(4) 0.0000(3) -0.0005(3) -0.0042(3)
C13 0.0124(4) 0.0280(5) 0.0213(5) 0.0028(4) -0.0031(4) -0.0018(4)
C14 0.0128(4) 0.0259(5) 0.0291(6) 0.0043(4) 0.0011(4) 0.0056(4)
C15 0.0163(4) 0.0150(4) 0.0222(5) 0.0013(4) 0.0041(4) 0.0036(4)
C16 0.0194(5) 0.0140(4) 0.0184(5) -0.0036(4) 0.0052(4) -0.0006(3)
C17 0.0247(5) 0.0230(5) 0.0152(4) -0.0034(4) 0.0040(4) -0.0046(4)
C18 0.0199(5) 0.0227(5) 0.0153(4) 0.0015(4) 0.0040(4) -0.0032(4)

loop_
_atom_type_symbol
_atom_type_description
_atom_type_scat_dispersion_real
_atom_type_scat_dispersion_imag
_atom_type_scat_source
C C 0.0033 0.0016 'International Tables Vol C Tables 4.2.6.8 and 6.1.1.4'
H H 0.0000 0.0000 'International Tables Vol C Tables 4.2.6.8 and 6.1.1.4'
Pd Pd -0.9988 1.0072 'International Tables Vol C Tables 4.2.6.8 and 6.1.1.4'

loop_
_geom_angle_atom_site_label_1
_geom_angle_atom_site_label_2
_geom_angle_atom_site_label_3
_geom_angle
C6 Pd1 C1 79.52(4)
C6 Pd1 C12 160.54(4)
C1 Pd1 C12 94.26(4)
C6 Pd1 C16 98.12(4)
C1 Pd1 C16 160.14(4)
C12 Pd1 C16 93.81(4)
C6 Pd1 C11 163.66(4)
C1 Pd1 C11 96.75(4)
C12 Pd1 C11 34.62(4)
C16 Pd1 C11 79.94(4)
C6 Pd1 C15 102.14(4)
C1 Pd1 C15 165.82(4)
C12 Pd1 C15 79.52(4)
C16 Pd1 C15 34.03(4)
C11 Pd1 C15 85.40(4)
C2 C1 Pd1 111.11(7)
C5 C2 C3 114.01(9)
C5 C2 C4 108.13(8)
C3 C2 C4 108.21(9)
C5 C2 C1 105.18(8)
C3 C2 C1 111.33(9)
C4 C2 C1 109.89(9)
C10 C5 C6 120.79(9)
C10 C5 C2 124.66(9)
C6 C5 C2 114.50(8)
C7 C6 C5 117.95(9)
C7 C6 Pd1 125.77(7)
C5 C6 Pd1 116.24(7)
C8 C7 C6 121.14(10)
C9 C8 C7 120.02(10)
C8 C9 C10 119.90(10)
C9 C10 C5 120.16(10)
C12 C11 C18 125.63(10)
C12 C11 Pd1 71.19(6)
C18 C11 Pd1 109.57(7)
C11 C12 C13 127.21(10)
C11 C12 Pd1 74.19(6)
C13 C12 Pd1 105.52(7)
C12 C13 C14 115.30(9)
C15 C14 C13 114.11(9)
C16 C15 C14 125.41(11)
C16 C15 Pd1 70.96(6)
C14 C15 Pd1 108.87(7)
C15 C16 C17 127.42(10)
C15 C16 Pd1 75.00(6)
C17 C16 Pd1 103.29(7)
C16 C17 C18 115.59(9)
C11 C18 C17 113.87(9)

loop_
_geom_bond_atom_site_label_1
_geom_bond_atom_site_label_2
_geom_bond_distance
Pd1 C6 2.0230(9)
Pd1 C1 2.0448(10)
Pd1 C12 2.2747(10)
Pd1 C16 2.3037(11)
Pd1 C11 2.3122(10)
Pd1 C15 2.3540(11)
C1 C2 1.5405(14)
C2 C5 1.5104(14)
C2 C3 1.5315(14)
C2 C4 1.5389(15)
C5 C10 1.3942(14)
C5 C6 1.4115(13)
C6 C7 1.4006(14)
C7 C8 1.3978(15)
C8 C9 1.3884(17)
C9 C10 1.3928(16)
C11 C12 1.3652(15)
C11 C18 1.5123(16)
C12 C13 1.5057(16)
C13 C14 1.5412(18)
C14 C15 1.5164(17)
C15 C16 1.3640(16)
C16 C17 1.5095(16)
C17 C18 1.5380(17)
